data_4079701
loop_
_publ_author_name
'Yang, Wen-Wen'
'Yao, Jiannian'
'Zhong, Yu-Wu'

_publ_section_title
;
 Redox-Asymmetric Bisruthenium Complex Bridged by a Pyridin-4-yl Moiety:
 Synthesis, Characterization, and Electronic Coupling Studies
;
_journal_issue 24
_journal_name_full Organometallics
_journal_page_first 8577
_journal_paper_doi 10.1021/om3009662
_journal_volume 31
_journal_year 2012
_chemical_formula_moiety 'C42 H42 N12 Ru, 2(F6 P)'
_chemical_formula_sum 'C42 H42 F12 N12 P2 Ru'
_chemical_formula_weight 1105.89
_chemical_name_systematic
; 
 ? 
;
_space_group_IT_number 2
_symmetry_cell_setting triclinic
_symmetry_space_group_name_Hall '-P 1'
_symmetry_space_group_name_H-M 'P -1'
_atom_sites_solution_hydrogens geom
_atom_sites_solution_primary direct
_atom_sites_solution_secondary difmap
_audit_creation_method SHELXL-97
_cell_angle_alpha 78.240(12)
_cell_angle_beta 78.940(10)
_cell_angle_gamma 84.630(13)
_cell_formula_units_Z 2
_cell_length_a 11.887(3)
_cell_length_b 14.052(3)
_cell_length_c 14.801(3)
_cell_measurement_reflns_used 7232
_cell_measurement_temperature 173(2)
_cell_measurement_theta_max 25.35
_cell_measurement_theta_min 1.48
_cell_volume 2371.6(9)
_computing_cell_refinement 'CrystalClear (Rigaku Inc., 2007)'
_computing_data_collection 'CrystalClear (Rigaku Inc., 2007)'
_computing_data_reduction 'CrystalClear (Rigaku Inc., 2007)'
_computing_molecular_graphics 'XP in Siemens SHELXTL (Sheldrick, 1994)'
_computing_publication_material 'SHELX97 (Sheldrick, 1997)'
_computing_structure_refinement 'SHELXL-97 (Sheldrick, 1997)'
_computing_structure_solution 'SHELXS-97 (Sheldrick, 1990)'
_diffrn_ambient_temperature 173(2)
_diffrn_measured_fraction_theta_full 0.993
_diffrn_measured_fraction_theta_max 0.993
_diffrn_measurement_device_type 'Saturn724+ CCD'
_diffrn_measurement_method '\w scans at fixed \c = 45\%'
_diffrn_radiation_monochromator graphite
_diffrn_radiation_source 'sealed tube'
_diffrn_radiation_type MoK\a
_diffrn_radiation_wavelength 0.71073
_diffrn_reflns_av_R_equivalents 0.0749
_diffrn_reflns_av_sigmaI/netI 0.1241
_diffrn_reflns_limit_h_max 14
_diffrn_reflns_limit_h_min -11
_diffrn_reflns_limit_k_max 16
_diffrn_reflns_limit_k_min -14
_diffrn_reflns_limit_l_max 17
_diffrn_reflns_limit_l_min -17
_diffrn_reflns_number 16714
_diffrn_reflns_theta_full 25.34
_diffrn_reflns_theta_max 25.34
_diffrn_reflns_theta_min 1.43
_exptl_absorpt_coefficient_mu 0.491
_exptl_absorpt_correction_T_max 0.9854
_exptl_absorpt_correction_T_min 0.8788
_exptl_absorpt_correction_type multi-scan
_exptl_absorpt_process_details 'CrystalClear (Rigaku Inc., 2007)'
_exptl_crystal_colour red
_exptl_crystal_density_diffrn 1.549
_exptl_crystal_density_method 'not measured'
_exptl_crystal_description plate
_exptl_crystal_F_000 1120
_exptl_crystal_size_max 0.27
_exptl_crystal_size_mid 0.18
_exptl_crystal_size_min 0.03
_refine_diff_density_max 1.083
_refine_diff_density_min -0.866
_refine_diff_density_rms 0.182
_refine_ls_extinction_method none
_refine_ls_goodness_of_fit_ref 1.073
_refine_ls_hydrogen_treatment constr
_refine_ls_matrix_type full
_refine_ls_number_parameters 624
_refine_ls_number_reflns 8607
_refine_ls_number_restraints 0
_refine_ls_restrained_S_all 1.073
_refine_ls_R_factor_all 0.1623
_refine_ls_R_factor_gt 0.1199
_refine_ls_shift/su_max 0.000
_refine_ls_shift/su_mean 0.000
_refine_ls_structure_factor_coef Fsqd
_refine_ls_weighting_details 'calc w=1/[\s^2^(Fo^2^)+(0.1771P)^2^+6.2250P] where P=(Fo^2^+2Fc^2^)/3'
_refine_ls_weighting_scheme calc
_refine_ls_wR_factor_gt 0.3025
_refine_ls_wR_factor_ref 0.3381
_reflns_number_gt 5613
_reflns_number_total 8607
_reflns_threshold_expression >2sigma(I)
_cod_data_source_file om3009662_si_001.cif
_cod_data_source_block sa1345
_cod_original_cell_volume 2371.6(8)
_cod_original_sg_symbol_H-M P-1
_cod_database_code 4079701

loop_
_symmetry_equiv_pos_as_xyz
'x, y, z'
'-x, -y, -z'

loop_
_atom_site_label
_atom_site_type_symbol
_atom_site_fract_x
_atom_site_fract_y
_atom_site_fract_z
_atom_site_U_iso_or_equiv
_atom_site_adp_type
_atom_site_occupancy
_atom_site_symmetry_multiplicity
_atom_site_calc_flag
_atom_site_refinement_flags
Ru1 Ru 0.80376(6) 0.24190(7) 0.31880(5) 0.0408(3) Uani 1 1 d .
P1 P 0.2467(3) 0.1890(3) 0.0349(3) 0.0701(10) Uani 1 1 d .
P2 P 0.3785(4) 0.1550(3) 0.6165(3) 0.0936(16) Uani 1 1 d .
F1 F 0.3731(12) 0.1490(9) 0.0153(9) 0.200(8) Uani 1 1 d .
F2 F 0.2352(6) 0.1262(5) 0.1389(5) 0.0663(19) Uani 1 1 d .
F3 F 0.2592(9) 0.2525(8) -0.0697(6) 0.115(3) Uani 1 1 d .
F4 F 0.193(2) 0.1126(14) 0.0057(7) 0.298(15) Uani 1 1 d .
F5 F 0.1273(8) 0.2400(12) 0.0624(8) 0.171(7) Uani 1 1 d .
F6 F 0.2968(11) 0.2721(7) 0.0627(8) 0.139(4) Uani 1 1 d .
F7 F 0.3921(13) 0.1410(14) 0.5138(9) 0.194(7) Uani 1 1 d .
F8 F 0.2987(11) 0.2435(8) 0.5864(10) 0.157(5) Uani 1 1 d .
F9 F 0.4386(10) 0.0567(10) 0.6305(16) 0.235(10) Uani 1 1 d .
F10 F 0.4925(11) 0.2072(9) 0.5941(10) 0.156(5) Uani 1 1 d .
F11 F 0.2559(9) 0.0993(9) 0.6335(8) 0.145(5) Uani 1 1 d .
F12 F 0.3528(13) 0.170(2) 0.7120(10) 0.310(16) Uani 1 1 d .
N1 N 0.6526(7) 0.2082(8) 0.2880(7) 0.061(3) Uani 1 1 d .
N2 N 0.8576(7) 0.1326(7) 0.2448(5) 0.044(2) Uani 1 1 d .
N3 N 0.7999(7) 0.1425(6) 0.4417(5) 0.045(2) Uani 1 1 d .
N4 N 0.9613(7) 0.2569(6) 0.3517(6) 0.0402(19) Uani 1 1 d .
N5 N 1.0117(7) 0.3554(7) -0.1812(6) 0.051(2) Uani 1 1 d .
N6 N 0.9842(8) 0.4509(7) -0.2064(6) 0.054(2) Uani 1 1 d .
N7 N 0.9288(8) 0.4831(7) -0.1323(6) 0.053(2) Uani 1 1 d .
N8 N 0.8179(6) 0.3524(7) 0.2017(5) 0.042(2) Uani 1 1 d .
N9 N 0.7339(7) 0.3608(7) 0.3777(6) 0.051(2) Uani 1 1 d .
N10 N 0.6019(10) 0.5298(11) 0.6391(7) 0.085(4) Uani 1 1 d .
N11 N 0.5703(12) 0.5084(12) 0.7284(8) 0.094(4) Uani 1 1 d .
N12 N 0.5592(8) 0.4118(10) 0.7550(7) 0.065(3) Uani 1 1 d .
C1 C 0.5479(10) 0.2539(13) 0.3120(9) 0.096(6) Uani 1 1 d .
H1 H 0.5393 0.3010 0.3510 0.115 Uiso 1 1 calc R
C2 C 0.4522(12) 0.230(2) 0.2782(14) 0.129(10) Uani 1 1 d .
H2 H 0.3794 0.2623 0.2950 0.155 Uiso 1 1 calc R
C3 C 0.4614(18) 0.168(2) 0.2266(15) 0.147(12) Uani 1 1 d .
H3 H 0.3950 0.1543 0.2058 0.176 Uiso 1 1 calc R
C4 C 0.5644(15) 0.1191(16) 0.1991(10) 0.118(8) Uani 1 1 d .
H4 H 0.5700 0.0709 0.1616 0.141 Uiso 1 1 calc R
C5 C 0.6608(10) 0.1444(11) 0.2298(8) 0.068(4) Uani 1 1 d .
C6 C 0.7754(10) 0.0986(10) 0.2084(7) 0.061(3) Uani 1 1 d .
C7 C 0.8028(14) 0.0265(10) 0.1539(9) 0.070(4) Uani 1 1 d .
H7A H 0.7451 0.0030 0.1293 0.084 Uiso 1 1 calc R
C8 C 0.9118(16) -0.0088(11) 0.1370(9) 0.083(5) Uani 1 1 d .
H8A H 0.9298 -0.0565 0.0986 0.099 Uiso 1 1 calc R
C9 C 0.9984(11) 0.0202(9) 0.1722(9) 0.065(3) Uani 1 1 d .
H9A H 1.0752 -0.0058 0.1596 0.078 Uiso 1 1 calc R
C10 C 0.9660(9) 0.0908(9) 0.2281(7) 0.053(3) Uani 1 1 d .
H10A H 1.0230 0.1109 0.2562 0.064 Uiso 1 1 calc R
C11 C 0.7102(9) 0.0835(9) 0.4869(8) 0.054(3) Uani 1 1 d .
H11A H 0.6441 0.0885 0.4585 0.065 Uiso 1 1 calc R
C12 C 0.7109(10) 0.0176(9) 0.5709(7) 0.059(3) Uani 1 1 d .
H12A H 0.6485 -0.0225 0.5985 0.070 Uiso 1 1 calc R
C13 C 0.8080(11) 0.0133(8) 0.6128(8) 0.056(3) Uani 1 1 d .
H13A H 0.8108 -0.0288 0.6714 0.067 Uiso 1 1 calc R
C14 C 0.8980(11) 0.0685(9) 0.5706(8) 0.060(3) Uani 1 1 d .
H14A H 0.9639 0.0633 0.5992 0.072 Uiso 1 1 calc R
C15 C 0.8950(9) 0.1348(7) 0.4832(7) 0.042(2) Uani 1 1 d .
C16 C 0.9852(8) 0.2005(7) 0.4319(7) 0.039(2) Uani 1 1 d .
C17 C 1.0887(9) 0.2009(9) 0.4634(8) 0.055(3) Uani 1 1 d .
H17A H 1.1054 0.1584 0.5185 0.066 Uiso 1 1 calc R
C18 C 1.1678(10) 0.2694(9) 0.4071(9) 0.057(3) Uani 1 1 d .
H18A H 1.2402 0.2722 0.4243 0.069 Uiso 1 1 calc R
C19 C 1.1409(9) 0.3309(10) 0.3290(8) 0.061(3) Uani 1 1 d .
H19A H 1.1919 0.3792 0.2950 0.073 Uiso 1 1 calc R
C20 C 1.0394(8) 0.3224(8) 0.2998(8) 0.049(3) Uani 1 1 d .
H20A H 1.0232 0.3622 0.2432 0.059 Uiso 1 1 calc R
C21 C 0.9505(12) 0.4024(9) -0.4153(8) 0.065(3) Uani 1 1 d .
H21A H 0.8877 0.4388 -0.4440 0.097 Uiso 1 1 calc R
H21B H 1.0054 0.3748 -0.4629 0.097 Uiso 1 1 calc R
H21C H 0.9894 0.4463 -0.3893 0.097 Uiso 1 1 calc R
C22 C 0.9026(10) 0.3213(9) -0.3378(9) 0.059(3) Uani 1 1 d .
H22A H 0.8537 0.2839 -0.3634 0.071 Uiso 1 1 calc R
H22B H 0.8521 0.3510 -0.2883 0.071 Uiso 1 1 calc R
C23 C 0.9888(10) 0.2497(9) -0.2918(8) 0.056(3) Uani 1 1 d .
H23A H 1.0330 0.2128 -0.3386 0.068 Uiso 1 1 calc R
H23B H 0.9466 0.2025 -0.2404 0.068 Uiso 1 1 calc R
C24 C 1.0732(9) 0.3000(10) -0.2518(7) 0.058(3) Uani 1 1 d .
H24A H 1.1269 0.2501 -0.2229 0.069 Uiso 1 1 calc R
H24B H 1.1188 0.3445 -0.3035 0.069 Uiso 1 1 calc R
C25 C 0.9759(9) 0.3244(9) -0.0897(6) 0.049(3) Uani 1 1 d .
H25A H 0.9842 0.2605 -0.0543 0.059 Uiso 1 1 calc R
C26 C 0.9227(9) 0.4082(8) -0.0578(7) 0.045(2) Uani 1 1 d .
C27 C 0.8686(8) 0.4170(8) 0.0367(7) 0.045(2) Uani 1 1 d .
C28 C 0.8644(8) 0.3430(8) 0.1125(7) 0.044(2) Uani 1 1 d .
H28A H 0.8960 0.2807 0.1022 0.053 Uiso 1 1 calc R
C29 C 0.7724(8) 0.4419(7) 0.2174(7) 0.040(2) Uani 1 1 d .
C30 C 0.7733(8) 0.5218(9) 0.1431(7) 0.049(3) Uani 1 1 d .
H30A H 0.7430 0.5840 0.1545 0.059 Uiso 1 1 calc R
C31 C 0.8184(8) 0.5090(9) 0.0541(7) 0.048(3) Uani 1 1 d .
H31A H 0.8162 0.5622 0.0032 0.057 Uiso 1 1 calc R
C32 C 0.7307(8) 0.4467(8) 0.3150(6) 0.042(2) Uani 1 1 d .
C33 C 0.6996(9) 0.3639(9) 0.4699(7) 0.054(3) Uani 1 1 d .
H33A H 0.7060 0.3047 0.5134 0.065 Uiso 1 1 calc R
C34 C 0.6571(8) 0.4441(10) 0.5053(8) 0.054(3) Uani 1 1 d .
C35 C 0.6510(9) 0.5310(10) 0.4409(8) 0.061(3) Uani 1 1 d .
H35A H 0.6215 0.5892 0.4623 0.073 Uiso 1 1 calc R
C36 C 0.6874(10) 0.5331(9) 0.3465(8) 0.055(3) Uani 1 1 d .
H36A H 0.6833 0.5925 0.3028 0.067 Uiso 1 1 calc R
C37 C 0.6174(9) 0.4413(10) 0.6074(8) 0.058(3) Uani 1 1 d .
C38 C 0.5915(9) 0.3655(11) 0.6783(7) 0.063(4) Uani 1 1 d .
H38A H 0.5943 0.2981 0.6766 0.076 Uiso 1 1 calc R
C39 C 0.5319(11) 0.3671(12) 0.8546(8) 0.076(4) Uani 1 1 d .
H39A H 0.4964 0.3044 0.8615 0.091 Uiso 1 1 calc R
H39B H 0.4763 0.4105 0.8883 0.091 Uiso 1 1 calc R
C40 C 0.6406(14) 0.3501(13) 0.8960(10) 0.092(5) Uani 1 1 d .
H40A H 0.6946 0.3052 0.8629 0.111 Uiso 1 1 calc R
H40B H 0.6774 0.4127 0.8857 0.111 Uiso 1 1 calc R
C41 C 0.6192(15) 0.3080(16) 0.9989(11) 0.109(6) Uani 1 1 d .
H41A H 0.6935 0.2865 1.0195 0.131 Uiso 1 1 calc R
H41B H 0.5731 0.2503 1.0106 0.131 Uiso 1 1 calc R
C42 C 0.5560(16) 0.3820(13) 1.0564(11) 0.100(5) Uani 1 1 d .
H42A H 0.5673 0.3620 1.1216 0.149 Uiso 1 1 calc R
H42B H 0.4739 0.3852 1.0542 0.149 Uiso 1 1 calc R
H42C H 0.5864 0.4463 1.0303 0.149 Uiso 1 1 calc R

loop_
_atom_site_aniso_label
_atom_site_aniso_U_11
_atom_site_aniso_U_22
_atom_site_aniso_U_33
_atom_site_aniso_U_23
_atom_site_aniso_U_13
_atom_site_aniso_U_12
Ru1 0.0284(4) 0.0680(6) 0.0234(4) -0.0057(4) -0.0047(3) 0.0043(3)
P1 0.072(2) 0.075(2) 0.066(2) -0.0032(18) -0.0210(18) -0.0188(18)
P2 0.094(3) 0.106(3) 0.051(2) 0.010(2) 0.009(2) 0.045(3)
F1 0.173(12) 0.148(10) 0.164(11) 0.085(9) 0.085(9) 0.079(9)
F2 0.059(4) 0.074(4) 0.064(4) 0.007(4) -0.020(3) -0.021(3)
F3 0.135(8) 0.135(8) 0.059(5) 0.016(5) -0.007(5) -0.025(7)
F4 0.61(4) 0.284(19) 0.050(6) -0.011(9) -0.053(12) -0.33(2)
F5 0.074(6) 0.286(17) 0.097(8) 0.070(9) -0.012(5) 0.035(8)
F6 0.187(12) 0.096(7) 0.141(10) 0.018(7) -0.070(9) -0.057(8)
F7 0.172(13) 0.285(19) 0.120(10) -0.084(12) 0.065(9) -0.067(13)
F8 0.151(11) 0.109(8) 0.200(14) 0.005(8) -0.052(10) 0.011(7)
F9 0.090(8) 0.149(11) 0.40(3) 0.055(14) -0.025(12) 0.050(8)
F10 0.128(10) 0.159(10) 0.199(13) -0.108(10) 0.024(9) -0.037(8)
F11 0.086(7) 0.184(11) 0.118(9) 0.028(8) 0.021(6) 0.025(7)
F12 0.136(11) 0.73(5) 0.115(11) -0.21(2) -0.030(9) 0.029(19)
N1 0.039(5) 0.095(8) 0.040(5) 0.021(5) -0.017(4) -0.005(5)
N2 0.031(4) 0.075(6) 0.026(4) -0.002(4) -0.005(3) -0.013(4)
N3 0.049(5) 0.056(5) 0.030(4) -0.017(4) -0.012(4) 0.026(4)
N4 0.039(4) 0.046(5) 0.038(4) -0.015(4) -0.014(4) 0.011(4)
N5 0.042(5) 0.071(6) 0.039(5) -0.010(5) -0.004(4) 0.002(4)
N6 0.061(6) 0.066(6) 0.034(5) -0.004(4) -0.011(4) -0.007(5)
N7 0.058(6) 0.077(6) 0.022(4) -0.005(4) -0.006(4) -0.006(5)
N8 0.029(4) 0.070(6) 0.028(4) -0.005(4) -0.011(3) 0.001(4)
N9 0.048(5) 0.069(6) 0.033(4) -0.008(4) -0.016(4) 0.023(4)
N10 0.074(7) 0.139(11) 0.042(6) -0.029(7) 0.004(5) -0.008(7)
N11 0.100(10) 0.132(12) 0.047(7) -0.020(8) -0.004(6) -0.006(9)
N12 0.041(5) 0.118(10) 0.039(5) -0.030(6) -0.005(4) 0.006(6)
C1 0.036(7) 0.160(15) 0.055(8) 0.033(9) 0.004(6) 0.033(8)
C2 0.027(7) 0.25(3) 0.085(13) 0.034(15) -0.022(8) -0.012(11)
C3 0.065(13) 0.30(4) 0.081(14) 0.013(17) -0.051(11) -0.055(16)
C4 0.082(11) 0.21(2) 0.051(8) 0.047(11) -0.038(8) -0.080(13)
C5 0.048(7) 0.125(12) 0.025(5) 0.030(7) -0.022(5) -0.038(7)
C6 0.047(6) 0.106(10) 0.027(5) 0.002(6) -0.005(5) -0.028(6)
C7 0.093(11) 0.075(9) 0.049(7) -0.011(7) -0.008(7) -0.047(8)
C8 0.132(14) 0.078(9) 0.042(7) -0.017(7) 0.003(8) -0.055(10)
C9 0.065(8) 0.060(7) 0.073(9) -0.026(7) -0.003(7) -0.011(6)
C10 0.048(6) 0.075(8) 0.036(6) -0.010(5) -0.006(5) 0.000(5)
C11 0.034(5) 0.079(8) 0.042(6) -0.002(6) -0.003(4) 0.009(5)
C12 0.061(7) 0.069(8) 0.038(6) -0.008(5) -0.003(5) 0.022(6)
C13 0.069(8) 0.052(7) 0.041(6) 0.006(5) -0.015(6) 0.003(6)
C14 0.065(8) 0.074(8) 0.056(7) -0.030(6) -0.038(6) 0.022(6)
C15 0.048(6) 0.044(6) 0.039(5) -0.020(5) -0.021(5) 0.026(4)
C16 0.036(5) 0.053(6) 0.035(5) -0.023(5) -0.011(4) 0.008(4)
C17 0.055(7) 0.069(8) 0.054(7) -0.034(6) -0.030(6) 0.023(6)
C18 0.046(6) 0.072(8) 0.061(7) -0.019(6) -0.022(6) 0.003(6)
C19 0.029(5) 0.099(9) 0.057(7) -0.023(7) -0.008(5) -0.003(6)
C20 0.034(5) 0.059(7) 0.064(7) -0.027(6) -0.020(5) 0.009(5)
C21 0.090(9) 0.070(8) 0.032(6) 0.003(6) -0.014(6) -0.019(7)
C22 0.049(7) 0.065(7) 0.068(8) -0.019(6) -0.017(6) 0.000(5)
C23 0.058(7) 0.074(8) 0.040(6) -0.018(6) -0.010(5) 0.004(6)
C24 0.045(6) 0.091(9) 0.036(6) -0.013(6) -0.005(5) -0.003(6)
C25 0.044(6) 0.081(8) 0.019(4) 0.001(5) -0.008(4) -0.005(5)
C26 0.043(5) 0.063(7) 0.029(5) -0.008(5) -0.009(4) 0.000(5)
C27 0.039(5) 0.063(7) 0.034(5) -0.007(5) -0.012(4) 0.005(5)
C28 0.033(5) 0.068(7) 0.032(5) -0.009(5) -0.009(4) 0.002(5)
C29 0.029(5) 0.051(6) 0.036(5) 0.002(4) -0.010(4) 0.004(4)
C30 0.034(5) 0.069(7) 0.041(6) -0.004(5) -0.001(4) -0.011(5)
C31 0.040(5) 0.072(7) 0.032(5) -0.005(5) -0.015(4) 0.000(5)
C32 0.038(5) 0.066(7) 0.024(5) -0.012(5) -0.009(4) 0.002(5)
C33 0.042(6) 0.079(8) 0.036(6) -0.010(6) -0.004(5) 0.007(5)
C34 0.025(5) 0.100(9) 0.042(6) -0.023(6) -0.009(4) 0.003(5)
C35 0.036(6) 0.095(9) 0.048(7) -0.013(7) -0.006(5) 0.005(6)
C36 0.055(7) 0.076(8) 0.042(6) -0.025(6) -0.018(5) 0.014(6)
C37 0.043(6) 0.097(9) 0.043(6) -0.038(7) -0.015(5) 0.011(6)
C38 0.047(6) 0.115(10) 0.027(5) -0.023(6) -0.006(5) 0.021(6)
C39 0.059(8) 0.131(12) 0.038(6) -0.029(7) -0.002(6) 0.006(8)
C40 0.100(12) 0.126(14) 0.059(9) -0.011(9) -0.034(8) -0.021(10)
C41 0.098(12) 0.166(18) 0.056(9) 0.000(11) -0.002(8) -0.043(12)
C42 0.120(14) 0.120(13) 0.060(9) -0.016(9) -0.006(9) -0.037(11)

loop_
_atom_type_symbol
_atom_type_description
_atom_type_scat_dispersion_real
_atom_type_scat_dispersion_imag
_atom_type_scat_source
C C 0.0033 0.0016 'International Tables Vol C Tables 4.2.6.8 and 6.1.1.4'
H H 0.0000 0.0000 'International Tables Vol C Tables 4.2.6.8 and 6.1.1.4'
F F 0.0171 0.0103 'International Tables Vol C Tables 4.2.6.8 and 6.1.1.4'
N N 0.0061 0.0033 'International Tables Vol C Tables 4.2.6.8 and 6.1.1.4'
P P 0.1023 0.0942 'International Tables Vol C Tables 4.2.6.8 and 6.1.1.4'
Ru Ru -1.2594 0.8363 'International Tables Vol C Tables 4.2.6.8 and 6.1.1.4'

loop_
_geom_angle_atom_site_label_1
_geom_angle_atom_site_label_2
_geom_angle_atom_site_label_3
_geom_angle
N2 Ru1 N3 89.7(3)
N2 Ru1 N1 78.0(4)
N3 Ru1 N1 97.1(4)
N2 Ru1 N4 96.1(3)
N3 Ru1 N4 78.4(3)
N1 Ru1 N4 172.7(4)
N2 Ru1 N8 94.9(3)
N3 Ru1 N8 173.2(3)
N1 Ru1 N8 88.8(3)
N4 Ru1 N8 96.1(3)
N2 Ru1 N9 171.1(3)
N3 Ru1 N9 97.2(3)
N1 Ru1 N9 95.5(4)
N4 Ru1 N9 90.8(3)
N8 Ru1 N9 78.7(3)
F4 P1 F6 176.7(12)
F4 P1 F1 98.1(14)
F6 P1 F1 84.6(9)
F4 P1 F5 90.7(12)
F6 P1 F5 86.7(9)
F1 P1 F5 171.1(10)
F4 P1 F2 90.0(6)
F6 P1 F2 92.0(5)
F1 P1 F2 88.7(5)
F5 P1 F2 89.6(5)
F4 P1 F3 90.3(6)
F6 P1 F3 87.6(6)
F1 P1 F3 90.9(6)
F5 P1 F3 90.6(6)
F2 P1 F3 179.5(5)
F12 P2 F9 100.0(15)
F12 P2 F8 90.6(12)
F9 P2 F8 164.4(11)
F12 P2 F7 173.8(9)
F9 P2 F7 83.7(11)
F8 P2 F7 84.8(9)
F12 P2 F10 93.6(11)
F9 P2 F10 92.7(8)
F8 P2 F10 98.2(8)
F7 P2 F10 91.3(8)
F12 P2 F11 89.9(10)
F9 P2 F11 87.7(7)
F8 P2 F11 80.8(6)
F7 P2 F11 85.2(7)
F10 P2 F11 176.4(7)
C5 N1 C1 117.8(12)
C5 N1 Ru1 116.6(8)
C1 N1 Ru1 125.1(12)
C10 N2 C6 117.0(10)
C10 N2 Ru1 127.0(7)
C6 N2 Ru1 115.9(8)
C15 N3 C11 117.4(9)
C15 N3 Ru1 116.2(7)
C11 N3 Ru1 126.3(7)
C16 N4 C20 119.1(9)
C16 N4 Ru1 116.3(7)
C20 N4 Ru1 124.5(6)
C25 N5 N6 111.0(9)
C25 N5 C24 128.9(10)
N6 N5 C24 120.1(9)
N7 N6 N5 108.6(8)
N6 N7 C26 108.1(9)
C28 N8 C29 118.4(8)
C28 N8 Ru1 126.1(7)
C29 N8 Ru1 115.4(6)
C33 N9 C32 117.4(9)
C33 N9 Ru1 127.8(7)
C32 N9 Ru1 114.6(6)
N11 N10 C37 106.2(13)
N10 N11 N12 109.5(14)
N11 N12 C38 110.8(11)
N11 N12 C39 120.6(12)
C38 N12 C39 128.1(13)
N1 C1 C2 119.4(18)
N1 C1 H1 120.3
C2 C1 H1 120.3
C3 C2 C1 121.5(19)
C3 C2 H2 119.2
C1 C2 H2 119.2
C2 C3 C4 122.4(17)
C2 C3 H3 118.8
C4 C3 H3 118.8
C3 C4 C5 116(2)
C3 C4 H4 121.8
C5 C4 H4 121.8
N1 C5 C4 122.3(15)
N1 C5 C6 114.1(10)
C4 C5 C6 123.4(17)
N2 C6 C7 121.0(12)
N2 C6 C5 114.8(12)
C7 C6 C5 124.2(12)
C8 C7 C6 119.0(12)
C8 C7 H7A 120.5
C6 C7 H7A 120.5
C7 C8 C9 123.5(14)
C7 C8 H8A 118.3
C9 C8 H8A 118.3
C8 C9 C10 115.3(13)
C8 C9 H9A 122.3
C10 C9 H9A 122.3
N2 C10 C9 124.0(11)
N2 C10 H10A 118.0
C9 C10 H10A 118.0
C12 C11 N3 124.3(10)
C12 C11 H11A 117.8
N3 C11 H11A 117.8
C11 C12 C13 116.8(12)
C11 C12 H12A 121.6
C13 C12 H12A 121.6
C14 C13 C12 120.8(10)
C14 C13 H13A 119.6
C12 C13 H13A 119.6
C13 C14 C15 120.9(10)
C13 C14 H14A 119.6
C15 C14 H14A 119.6
N3 C15 C14 119.7(10)
N3 C15 C16 114.2(8)
C14 C15 C16 126.1(9)
N4 C16 C17 123.5(10)
N4 C16 C15 114.8(8)
C17 C16 C15 121.7(9)
C16 C17 C18 115.6(10)
C16 C17 H17A 122.2
C18 C17 H17A 122.2
C19 C18 C17 121.1(10)
C19 C18 H18A 119.5
C17 C18 H18A 119.5
C18 C19 C20 119.7(12)
C18 C19 H19A 120.1
C20 C19 H19A 120.1
N4 C20 C19 120.8(11)
N4 C20 H20A 119.6
C19 C20 H20A 119.6
C22 C21 H21A 109.5
C22 C21 H21B 109.5
H21A C21 H21B 109.5
C22 C21 H21C 109.5
H21A C21 H21C 109.5
H21B C21 H21C 109.5
C21 C22 C23 117.1(10)
C21 C22 H22A 108.0
C23 C22 H22A 108.0
C21 C22 H22B 108.0
C23 C22 H22B 108.0
H22A C22 H22B 107.3
C22 C23 C24 112.9(10)
C22 C23 H23A 109.0
C24 C23 H23A 109.0
C22 C23 H23B 109.0
C24 C23 H23B 109.0
H23A C23 H23B 107.8
N5 C24 C23 111.2(9)
N5 C24 H24A 109.4
C23 C24 H24A 109.4
N5 C24 H24B 109.4
C23 C24 H24B 109.4
H24A C24 H24B 108.0
N5 C25 C26 104.0(9)
N5 C25 H25A 128.0
C26 C25 H25A 128.0
N7 C26 C25 108.2(9)
N7 C26 C27 123.8(10)
C25 C26 C27 128.0(9)
C28 C27 C31 116.4(9)
C28 C27 C26 124.4(10)
C31 C27 C26 119.2(9)
N8 C28 C27 124.3(10)
N8 C28 H28A 117.8
C27 C28 H28A 117.8
N8 C29 C30 120.7(9)
N8 C29 C32 114.7(8)
C30 C29 C32 124.5(10)
C31 C30 C29 119.2(11)
C31 C30 H30A 120.4
C29 C30 H30A 120.4
C30 C31 C27 120.9(10)
C30 C31 H31A 119.6
C27 C31 H31A 119.6
N9 C32 C36 120.1(9)
N9 C32 C29 116.3(9)
C36 C32 C29 123.6(9)
C34 C33 N9 125.7(11)
C34 C33 H33A 117.1
N9 C33 H33A 117.1
C33 C34 C35 116.6(10)
C33 C34 C37 122.7(11)
C35 C34 C37 120.7(11)
C36 C35 C34 120.5(12)
C36 C35 H35A 119.8
C34 C35 H35A 119.8
C35 C36 C32 119.6(11)
C35 C36 H36A 120.2
C32 C36 H36A 120.2
C38 C37 N10 111.6(11)
C38 C37 C34 130.5(12)
N10 C37 C34 117.9(12)
C37 C38 N12 101.8(12)
C37 C38 H38A 129.1
N12 C38 H38A 129.1
N12 C39 C40 109.6(11)
N12 C39 H39A 109.8
C40 C39 H39A 109.8
N12 C39 H39B 109.8
C40 C39 H39B 109.8
H39A C39 H39B 108.2
C41 C40 C39 112.9(13)
C41 C40 H40A 109.0
C39 C40 H40A 109.0
C41 C40 H40B 109.0
C39 C40 H40B 109.0
H40A C40 H40B 107.8
C40 C41 C42 111.7(16)
C40 C41 H41A 109.3
C42 C41 H41A 109.3
C40 C41 H41B 109.3
C42 C41 H41B 109.3
H41A C41 H41B 107.9
C41 C42 H42A 109.5
C41 C42 H42B 109.5
H42A C42 H42B 109.5
C41 C42 H42C 109.5
H42A C42 H42C 109.5
H42B C42 H42C 109.5

loop_
_geom_bond_atom_site_label_1
_geom_bond_atom_site_label_2
_geom_bond_distance
Ru1 N2 2.050(9)
Ru1 N3 2.051(8)
Ru1 N1 2.055(9)
Ru1 N4 2.062(8)
Ru1 N8 2.069(8)
Ru1 N9 2.072(9)
P1 F4 1.471(11)
P1 F6 1.520(11)
P1 F1 1.549(12)
P1 F5 1.549(11)
P1 F2 1.597(7)
P1 F3 1.609(9)
P2 F12 1.442(12)
P2 F9 1.488(12)
P2 F8 1.537(12)
P2 F7 1.548(13)
P2 F10 1.548(12)
P2 F11 1.671(13)
N1 C5 1.351(17)
N1 C1 1.364(15)
N2 C10 1.364(13)
N2 C6 1.367(13)
N3 C15 1.371(12)
N3 C11 1.393(14)
N4 C16 1.350(12)
N4 C20 1.377(14)
N5 C25 1.333(12)
N5 N6 1.344(13)
N5 C24 1.471(14)
N6 N7 1.308(12)
N7 C26 1.357(13)
N8 C28 1.358(12)
N8 C29 1.369(13)
N9 C33 1.357(13)
N9 C32 1.367(13)
N10 N11 1.284(15)
N10 C37 1.401(17)
N11 N12 1.345(17)
N12 C38 1.395(14)
N12 C39 1.466(15)
C1 C2 1.42(2)
C1 H1 0.9500
C2 C3 1.26(3)
C2 H2 0.9500
C3 C4 1.38(3)
C3 H3 0.9500
C4 C5 1.409(17)
C4 H4 0.9500
C5 C6 1.458(18)
C6 C7 1.396(18)
C7 C8 1.34(2)
C7 H7A 0.9500
C8 C9 1.367(19)
C8 H8A 0.9500
C9 C10 1.399(16)
C9 H9A 0.9500
C10 H10A 0.9500
C11 C12 1.391(14)
C11 H11A 0.9500
C12 C13 1.402(16)
C12 H12A 0.9500
C13 C14 1.355(17)
C13 H13A 0.9500
C14 C15 1.436(15)
C14 H14A 0.9500
C15 C16 1.472(15)
C16 C17 1.397(14)
C17 C18 1.431(17)
C17 H17A 0.9500
C18 C19 1.366(16)
C18 H18A 0.9500
C19 C20 1.381(14)
C19 H19A 0.9500
C20 H20A 0.9500
C21 C22 1.509(16)
C21 H21A 0.9800
C21 H21B 0.9800
C21 H21C 0.9800
C22 C23 1.524(15)
C22 H22A 0.9900
C22 H22B 0.9900
C23 C24 1.545(16)
C23 H23A 0.9900
C23 H23B 0.9900
C24 H24A 0.9900
C24 H24B 0.9900
C25 C26 1.408(15)
C25 H25A 0.9500
C26 C27 1.448(13)
C27 C28 1.362(14)
C27 C31 1.423(15)
C28 H28A 0.9500
C29 C30 1.401(14)
C29 C32 1.447(13)
C30 C31 1.364(14)
C30 H30A 0.9500
C31 H31A 0.9500
C32 C36 1.406(15)
C33 C34 1.353(16)
C33 H33A 0.9500
C34 C35 1.393(17)
C34 C37 1.488(14)
C35 C36 1.377(15)
C35 H35A 0.9500
C36 H36A 0.9500
C37 C38 1.346(18)
C38 H38A 0.9500
C39 C40 1.514(18)
C39 H39A 0.9900
C39 H39B 0.9900
C40 C41 1.498(19)
C40 H40A 0.9900
C40 H40B 0.9900
C41 C42 1.53(2)
C41 H41A 0.9900
C41 H41B 0.9900
C42 H42A 0.9800
C42 H42B 0.9800
C42 H42C 0.9800

loop_
_geom_torsion_atom_site_label_1
_geom_torsion_atom_site_label_2
_geom_torsion_atom_site_label_3
_geom_torsion_atom_site_label_4
_geom_torsion
N2 Ru1 N1 C5 -7.0(7)
N3 Ru1 N1 C5 -95.2(8)
N4 Ru1 N1 C5 -44(3)
N8 Ru1 N1 C5 88.3(8)
N9 Ru1 N1 C5 166.8(8)
N2 Ru1 N1 C1 -178.4(9)
N3 Ru1 N1 C1 93.5(9)
N4 Ru1 N1 C1 145(3)
N8 Ru1 N1 C1 -83.1(9)
N9 Ru1 N1 C1 -4.6(9)
N3 Ru1 N2 C10 -78.6(8)
N1 Ru1 N2 C10 -175.9(9)
N4 Ru1 N2 C10 -0.3(9)
N8 Ru1 N2 C10 96.4(8)
N9 Ru1 N2 C10 140(2)
N3 Ru1 N2 C6 101.6(7)
N1 Ru1 N2 C6 4.3(7)
N4 Ru1 N2 C6 179.9(7)
N8 Ru1 N2 C6 -83.4(7)
N9 Ru1 N2 C6 -39(2)
N2 Ru1 N3 C15 96.6(7)
N1 Ru1 N3 C15 174.4(7)
N4 Ru1 N3 C15 0.3(6)
N8 Ru1 N3 C15 -36(3)
N9 Ru1 N3 C15 -89.1(7)
N2 Ru1 N3 C11 -84.1(9)
N1 Ru1 N3 C11 -6.3(9)
N4 Ru1 N3 C11 179.6(9)
N8 Ru1 N3 C11 143(2)
N9 Ru1 N3 C11 90.2(9)
N2 Ru1 N4 C16 -89.2(7)
N3 Ru1 N4 C16 -0.8(6)
N1 Ru1 N4 C16 -53(3)
N8 Ru1 N4 C16 175.2(7)
N9 Ru1 N4 C16 96.4(7)
N2 Ru1 N4 C20 93.5(8)
N3 Ru1 N4 C20 -178.1(8)
N1 Ru1 N4 C20 129(3)
N8 Ru1 N4 C20 -2.1(8)
N9 Ru1 N4 C20 -80.8(8)
C25 N5 N6 N7 -0.8(12)
C24 N5 N6 N7 178.9(9)
N5 N6 N7 C26 1.4(12)
N2 Ru1 N8 C28 -7.5(8)
N3 Ru1 N8 C28 125(2)
N1 Ru1 N8 C28 -85.4(8)
N4 Ru1 N8 C28 89.2(8)
N9 Ru1 N8 C28 178.8(8)
N2 Ru1 N8 C29 170.4(7)
N3 Ru1 N8 C29 -57(3)
N1 Ru1 N8 C29 92.6(7)
N4 Ru1 N8 C29 -92.9(7)
N9 Ru1 N8 C29 -3.3(7)
N2 Ru1 N9 C33 140.9(19)
N3 Ru1 N9 C33 0.2(9)
N1 Ru1 N9 C33 98.0(9)
N4 Ru1 N9 C33 -78.3(9)
N8 Ru1 N9 C33 -174.3(10)
N2 Ru1 N9 C32 -44(3)
N3 Ru1 N9 C32 175.1(7)
N1 Ru1 N9 C32 -87.1(7)
N4 Ru1 N9 C32 96.7(7)
N8 Ru1 N9 C32 0.6(7)
C37 N10 N11 N12 -3.1(15)
N10 N11 N12 C38 3.3(15)
N10 N11 N12 C39 175.6(11)
C5 N1 C1 C2 2.3(18)
Ru1 N1 C1 C2 173.6(11)
N1 C1 C2 C3 0(3)
C1 C2 C3 C4 0(4)
C2 C3 C4 C5 -2(3)
C1 N1 C5 C4 -4.6(16)
Ru1 N1 C5 C4 -176.6(9)
C1 N1 C5 C6 -179.6(10)
Ru1 N1 C5 C6 8.4(12)
C3 C4 C5 N1 4(2)
C3 C4 C5 C6 178.9(14)
C10 N2 C6 C7 -2.1(15)
Ru1 N2 C6 C7 177.8(9)
C10 N2 C6 C5 178.9(9)
Ru1 N2 C6 C5 -1.3(11)
N1 C5 C6 N2 -4.6(14)
C4 C5 C6 N2 -179.6(10)
N1 C5 C6 C7 176.4(10)
C4 C5 C6 C7 1.4(18)
N2 C6 C7 C8 -0.5(18)
C5 C6 C7 C8 178.5(11)
C6 C7 C8 C9 2(2)
C7 C8 C9 C10 0(2)
C6 N2 C10 C9 3.7(16)
Ru1 N2 C10 C9 -176.1(9)
C8 C9 C10 N2 -2.7(18)
C15 N3 C11 C12 0.0(16)
Ru1 N3 C11 C12 -179.3(8)
N3 C11 C12 C13 1.6(17)
C11 C12 C13 C14 -2.4(17)
C12 C13 C14 C15 1.7(18)
C11 N3 C15 C14 -0.8(13)
Ru1 N3 C15 C14 178.5(7)
C11 N3 C15 C16 -179.2(8)
Ru1 N3 C15 C16 0.2(10)
C13 C14 C15 N3 0.0(15)
C13 C14 C15 C16 178.2(10)
C20 N4 C16 C17 -3.5(14)
Ru1 N4 C16 C17 179.1(7)
C20 N4 C16 C15 178.5(8)
Ru1 N4 C16 C15 1.1(10)
N3 C15 C16 N4 -0.8(12)
C14 C15 C16 N4 -179.1(9)
N3 C15 C16 C17 -178.8(8)
C14 C15 C16 C17 2.9(15)
N4 C16 C17 C18 3.0(14)
C15 C16 C17 C18 -179.2(9)
C16 C17 C18 C19 1.2(16)
C17 C18 C19 C20 -4.7(18)
C16 N4 C20 C19 -0.2(15)
Ru1 N4 C20 C19 177.0(8)
C18 C19 C20 N4 4.2(17)
C21 C22 C23 C24 55.9(14)
C25 N5 C24 C23 85.4(13)
N6 N5 C24 C23 -94.3(12)
C22 C23 C24 N5 59.1(13)
N6 N5 C25 C26 -0.1(11)
C24 N5 C25 C26 -179.8(10)
N6 N7 C26 C25 -1.4(12)
N6 N7 C26 C27 179.1(10)
N5 C25 C26 N7 0.9(11)
N5 C25 C26 C27 -179.7(10)
N7 C26 C27 C28 -178.3(10)
C25 C26 C27 C28 2.4(17)
N7 C26 C27 C31 -0.1(15)
C25 C26 C27 C31 -179.4(10)
C29 N8 C28 C27 -0.2(14)
Ru1 N8 C28 C27 177.6(7)
C31 C27 C28 N8 -1.2(15)
C26 C27 C28 N8 177.0(9)
C28 N8 C29 C30 0.2(13)
Ru1 N8 C29 C30 -177.8(7)
C28 N8 C29 C32 -176.6(8)
Ru1 N8 C29 C32 5.3(10)
N8 C29 C30 C31 1.2(14)
C32 C29 C30 C31 177.8(9)
C29 C30 C31 C27 -2.7(15)
C28 C27 C31 C30 2.7(15)
C26 C27 C31 C30 -175.7(9)
C33 N9 C32 C36 -3.3(14)
Ru1 N9 C32 C36 -178.7(8)
C33 N9 C32 C29 177.5(9)
Ru1 N9 C32 C29 2.0(11)
N8 C29 C32 N9 -4.8(13)
C30 C29 C32 N9 178.4(9)
N8 C29 C32 C36 176.0(9)
C30 C29 C32 C36 -0.8(16)
C32 N9 C33 C34 3.4(16)
Ru1 N9 C33 C34 178.2(8)
N9 C33 C34 C35 -1.6(17)
N9 C33 C34 C37 177.8(10)
C33 C34 C35 C36 -0.2(16)
C37 C34 C35 C36 -179.7(10)
C34 C35 C36 C32 0.2(17)
N9 C32 C36 C35 1.7(16)
C29 C32 C36 C35 -179.1(10)
N11 N10 C37 C38 1.9(15)
N11 N10 C37 C34 -178.6(10)
C33 C34 C37 C38 -16.1(18)
C35 C34 C37 C38 163.3(12)
C33 C34 C37 N10 164.5(11)
C35 C34 C37 N10 -16.0(15)
N10 C37 C38 N12 0.0(12)
C34 C37 C38 N12 -179.3(10)
N11 N12 C38 C37 -1.9(13)
C39 N12 C38 C37 -173.5(11)
N11 N12 C39 C40 -82.4(16)
C38 N12 C39 C40 88.5(16)
N12 C39 C40 C41 177.7(15)
C39 C40 C41 C42 -70.0(19)
